data_4070549
loop_
_publ_author_name
'Carver, Colin T.'
'Monreal, Marisa J.'
'Diaconescu, Paula L.'

_publ_section_title
;
 Scandium Alkyl Complexes Supported by a Ferrocene Diamide Ligand
;
_journal_issue 3
_journal_name_full Organometallics
_journal_page_first 363
_journal_paper_doi 10.1021/om7007277
_journal_volume 27
_journal_year 2008
_chemical_formula_sum 'C52 H91 Fe2 K N4 O2 Sc Si4'
_chemical_formula_weight 1112.41
_chemical_name_systematic
; 
 ? 
;
_space_group_IT_number 14
_symmetry_space_group_name_Hall '-P 2yn'
_symmetry_space_group_name_H-M 'P 1 21/n 1'
_atom_sites_solution_hydrogens geom
_atom_sites_solution_primary direct
_atom_sites_solution_secondary difmap
_audit_creation_method SHELXL-97
_cell_angle_alpha 90.00
_cell_angle_beta 99.5590(10)
_cell_angle_gamma 90.00
_cell_formula_units_Z 4
_cell_length_a 13.5186(13)
_cell_length_b 19.2906(19)
_cell_length_c 22.476(2)
_cell_measurement_temperature 273(2)
_cell_volume 5780.0(9)
_computing_structure_refinement 'SHELXL-97 (Sheldrick, 1997)'
_computing_structure_solution 'SHELXS-97 (Sheldrick, 1990)'
_diffrn_ambient_temperature 273(2)
_diffrn_measured_fraction_theta_full 0.995
_diffrn_measured_fraction_theta_max 0.995
_diffrn_radiation_monochromator graphite
_diffrn_radiation_source 'fine-focus sealed tube'
_diffrn_radiation_type MoK\a
_diffrn_radiation_wavelength 0.71073
_diffrn_reflns_av_R_equivalents 0.0752
_diffrn_reflns_av_sigmaI/netI 0.0780
_diffrn_reflns_limit_h_max 17
_diffrn_reflns_limit_h_min -17
_diffrn_reflns_limit_k_max 25
_diffrn_reflns_limit_k_min -25
_diffrn_reflns_limit_l_max 29
_diffrn_reflns_limit_l_min -29
_diffrn_reflns_number 50971
_diffrn_reflns_theta_full 28.29
_diffrn_reflns_theta_max 28.29
_diffrn_reflns_theta_min 3.82
_exptl_absorpt_coefficient_mu 0.805
_exptl_absorpt_correction_T_max 0.9384
_exptl_absorpt_correction_T_min 0.8556
_exptl_crystal_density_diffrn 1.278
_exptl_crystal_density_method 'not measured'
_exptl_crystal_F_000 2380
_exptl_crystal_size_max 0.20
_exptl_crystal_size_mid 0.13
_exptl_crystal_size_min 0.08
_refine_diff_density_max 0.541
_refine_diff_density_min -0.460
_refine_diff_density_rms 0.089
_refine_ls_extinction_method none
_refine_ls_goodness_of_fit_ref 1.020
_refine_ls_hydrogen_treatment mixed
_refine_ls_matrix_type full
_refine_ls_number_parameters 615
_refine_ls_number_reflns 14282
_refine_ls_number_restraints 0
_refine_ls_restrained_S_all 1.020
_refine_ls_R_factor_all 0.0847
_refine_ls_R_factor_gt 0.0480
_refine_ls_shift/su_max 0.001
_refine_ls_shift/su_mean 0.000
_refine_ls_structure_factor_coef Fsqd
_refine_ls_weighting_details 'calc w=1/[\s^2^(Fo^2^)+(0.0428P)^2^+1.7001P] where P=(Fo^2^+2Fc^2^)/3'
_refine_ls_weighting_scheme calc
_refine_ls_wR_factor_gt 0.0979
_refine_ls_wR_factor_ref 0.1142
_reflns_number_gt 9664
_reflns_number_total 14282
_reflns_threshold_expression >2sigma(I)
_cod_data_source_file om7007277-file003.cif
_cod_data_source_block '[K(THF)][Sc(fc[NSiMe2(tBu)]2)2]'
_cod_original_cell_volume 5779.9(10)
_cod_database_code 4070549

loop_
_symmetry_equiv_pos_as_xyz
'x, y, z'
'-x+1/2, y+1/2, -z+1/2'
'-x, -y, -z'
'x-1/2, -y-1/2, z-1/2'

loop_
_atom_site_label
_atom_site_type_symbol
_atom_site_fract_x
_atom_site_fract_y
_atom_site_fract_z
_atom_site_U_iso_or_equiv
_atom_site_adp_type
_atom_site_occupancy
_atom_site_symmetry_multiplicity
_atom_site_calc_flag
_atom_site_refinement_flags
_atom_site_disorder_assembly
_atom_site_disorder_group
Fe1 Fe 0.31863(3) 0.485349(19) 0.258600(18) 0.01579(9) Uani 1 1 d . A 2
Fe2 Fe 0.89080(3) 0.46555(2) 0.282020(18) 0.01705(10) Uani 1 1 d . A 2
Sc1 Sc 0.60894(4) 0.47652(2) 0.27237(2) 0.01280(11) Uani 1 1 d . A 2
Si1 Si 0.63693(6) 0.56058(4) 0.13994(3) 0.01761(17) Uani 1 1 d . A 2
Si2 Si 0.54170(5) 0.32748(4) 0.19568(3) 0.01573(16) Uani 1 1 d . A 2
Si3 Si 0.58099(5) 0.62932(4) 0.34534(3) 0.01588(16) Uani 1 1 d . A 2
Si4 Si 0.67085(6) 0.39012(4) 0.40788(3) 0.01690(16) Uani 1 1 d . A 2
K1 K 0.26052(5) 0.73582(3) 0.21136(3) 0.02409(15) Uani 1 1 d . B 1
N1 N 0.52692(15) 0.56434(11) 0.29744(10) 0.0146(5) Uani 1 1 d . A 2
N2 N 0.50789(15) 0.39404(11) 0.24018(10) 0.0149(5) Uani 1 1 d . A 2
N3 N 0.70543(16) 0.44053(11) 0.35077(10) 0.0153(5) Uani 1 1 d . A 2
N4 N 0.68260(16) 0.50663(11) 0.19996(10) 0.0155(5) Uani 1 1 d . A 2
C C 0.3598(2) 0.54396(14) 0.33449(13) 0.0190(6) Uani 1 1 d . A 2
H1 H 0.3852 0.5258 0.3749 0.023 Uiso 1 1 calc R A 2
C2 C 0.2568(2) 0.55514(14) 0.31000(13) 0.0203(6) Uani 1 1 d . A 2
H2 H 0.1997 0.5465 0.3308 0.024 Uiso 1 1 calc R A 2
C3 C 0.2511(2) 0.57963(13) 0.25004(14) 0.0209(6) Uani 1 1 d . A 2
H3 H 0.1897 0.5915 0.2223 0.025 Uiso 1 1 calc R A 2
C4 C 0.35185(19) 0.58449(13) 0.23745(13) 0.0177(6) Uani 1 1 d . A 2
H4 H 0.3705 0.5996 0.1992 0.021 Uiso 1 1 calc R A 2
C5 C 0.4206(2) 0.56289(13) 0.29003(12) 0.0165(6) Uani 1 1 d . A 2
C6 C 0.3446(2) 0.38487(13) 0.28347(13) 0.0179(6) Uani 1 1 d . A 2
H6 H 0.3719 0.3689 0.3243 0.021 Uiso 1 1 calc R A 2
C7 C 0.2407(2) 0.39557(14) 0.26056(14) 0.0208(6) Uani 1 1 d . A 2
H7 H 0.1848 0.3876 0.2824 0.025 Uiso 1 1 calc R A 2
C8 C 0.2331(2) 0.42002(14) 0.20014(13) 0.0198(6) Uani 1 1 d . A 2
H8 H 0.1708 0.4323 0.1733 0.024 Uiso 1 1 calc R A 2
C9 C 0.33143(19) 0.42425(13) 0.18581(12) 0.0173(6) Uani 1 1 d . A 2
H9 H 0.3481 0.4408 0.1474 0.021 Uiso 1 1 calc R A 2
C10 C 0.40316(19) 0.40175(13) 0.23709(12) 0.0154(6) Uani 1 1 d . A 2
C11 C 0.8619(2) 0.55249(14) 0.23022(12) 0.0193(6) Uani 1 1 d . A 2
H11 H 0.8471 0.5986 0.2449 0.023 Uiso 1 1 calc R A 2
C12 C 0.9596(2) 0.52607(14) 0.22703(12) 0.0204(6) Uani 1 1 d . A 2
H12 H 1.0230 0.5510 0.2387 0.024 Uiso 1 1 calc R A 2
C13 C 0.9490(2) 0.45756(15) 0.20399(13) 0.0210(6) Uani 1 1 d . A 2
H13 H 1.0036 0.4268 0.1971 0.025 Uiso 1 1 calc R A 2
C14 C 0.8443(2) 0.44113(14) 0.19300(12) 0.0182(6) Uani 1 1 d . A 2
H14 H 0.8151 0.3968 0.1777 0.022 Uiso 1 1 calc R A 2
C15 C 0.78914(19) 0.50026(13) 0.20843(12) 0.0151(5) Uani 1 1 d . A 2
C16 C 0.8821(2) 0.49229(15) 0.36916(12) 0.0196(6) Uani 1 1 d . A 2
H16 H 0.8659 0.5386 0.3827 0.024 Uiso 1 1 calc R A 2
C17 C 0.9801(2) 0.46829(15) 0.36473(13) 0.0230(6) Uani 1 1 d . A 2
H17 H 1.0426 0.4946 0.3753 0.028 Uiso 1 1 calc R A 2
C18 C 0.9711(2) 0.39947(15) 0.34227(13) 0.0218(6) Uani 1 1 d . A 2
H18 H 1.0265 0.3697 0.3346 0.026 Uiso 1 1 calc R A 2
C19 C 0.8676(2) 0.38118(14) 0.33261(12) 0.0193(6) Uani 1 1 d . A 2
H19 H 0.8397 0.3367 0.3167 0.023 Uiso 1 1 calc R A 2
C20 C 0.81037(19) 0.43867(14) 0.34947(12) 0.0162(6) Uani 1 1 d . A 2
C21 C 0.5831(2) 0.60772(15) 0.42683(12) 0.0228(6) Uani 1 1 d . A 2
H21A H 0.5161 0.5983 0.4335 0.034 Uiso 1 1 calc R A 2
H21B H 0.6101 0.6462 0.4514 0.034 Uiso 1 1 calc R A 2
H21C H 0.6243 0.5676 0.4373 0.034 Uiso 1 1 calc R A 2
C22 C 0.71353(19) 0.63883(14) 0.33282(13) 0.0195(6) Uani 1 1 d . A 2
H22A H 0.7407 0.5939 0.3266 0.029 Uiso 1 1 calc R A 2
H22B H 0.7527 0.6602 0.3675 0.029 Uiso 1 1 calc R A 2
H22C H 0.7153 0.6672 0.2979 0.029 Uiso 1 1 calc R A 2
C23 C 0.5187(2) 0.71905(14) 0.33347(13) 0.0185(6) Uani 1 1 d . A 2
C24 C 0.5090(2) 0.74336(14) 0.26793(13) 0.0233(6) Uani 1 1 d . A 2
H24A H 0.4720 0.7860 0.2630 0.035 Uiso 1 1 calc R A 2
H24B H 0.4743 0.7088 0.2417 0.035 Uiso 1 1 calc R A 2
H24C H 0.5746 0.7505 0.2580 0.035 Uiso 1 1 calc R A 2
C25 C 0.5857(2) 0.77167(14) 0.37343(14) 0.0241(7) Uani 1 1 d . A 2
H25A H 0.6507 0.7731 0.3616 0.036 Uiso 1 1 calc R A 2
H25B H 0.5924 0.7578 0.4149 0.036 Uiso 1 1 calc R A 2
H25C H 0.5555 0.8168 0.3686 0.036 Uiso 1 1 calc R A 2
C26 C 0.4144(2) 0.72107(14) 0.35251(14) 0.0230(6) Uani 1 1 d . A 2
H26A H 0.3864 0.7666 0.3456 0.034 Uiso 1 1 calc R A 2
H26B H 0.4207 0.7099 0.3946 0.034 Uiso 1 1 calc R A 2
H26C H 0.3713 0.6879 0.3292 0.034 Uiso 1 1 calc R A 2
C27 C 0.5322(2) 0.35194(16) 0.11446(13) 0.0273(7) Uani 1 1 d . A 2
H27A H 0.4633 0.3604 0.0976 0.041 Uiso 1 1 calc R A 2
H27B H 0.5577 0.3148 0.0929 0.041 Uiso 1 1 calc R A 2
H27C H 0.5709 0.3931 0.1112 0.041 Uiso 1 1 calc R A 2
C28 C 0.67580(19) 0.30607(14) 0.22401(13) 0.0203(6) Uani 1 1 d . A 2
H28A H 0.7118 0.3478 0.2369 0.030 Uiso 1 1 calc R A 2
H28B H 0.7047 0.2848 0.1923 0.030 Uiso 1 1 calc R A 2
H28C H 0.6799 0.2746 0.2574 0.030 Uiso 1 1 calc R A 2
C29 C 0.4660(2) 0.24355(14) 0.19714(13) 0.0186(6) Uani 1 1 d . A 2
C30 C 0.4703(2) 0.21917(14) 0.26235(13) 0.0214(6) Uani 1 1 d . A 2
H30A H 0.4284 0.1791 0.2630 0.032 Uiso 1 1 calc R A 2
H30B H 0.4471 0.2556 0.2857 0.032 Uiso 1 1 calc R A 2
H30C H 0.5382 0.2075 0.2793 0.032 Uiso 1 1 calc R A 2
C31 C 0.3554(2) 0.25133(15) 0.16737(14) 0.0232(6) Uani 1 1 d . A 2
H31A H 0.3215 0.2078 0.1689 0.035 Uiso 1 1 calc R A 2
H31B H 0.3520 0.2652 0.1261 0.035 Uiso 1 1 calc R A 2
H31C H 0.3236 0.2858 0.1886 0.035 Uiso 1 1 calc R A 2
C32 C 0.5121(2) 0.18727(14) 0.16182(13) 0.0231(6) Uani 1 1 d . A 2
H32A H 0.5815 0.1812 0.1789 0.035 Uiso 1 1 calc R A 2
H32B H 0.5066 0.2011 0.1204 0.035 Uiso 1 1 calc R A 2
H32C H 0.4769 0.1444 0.1642 0.035 Uiso 1 1 calc R A 2
C33 C 0.5419(2) 0.41749(15) 0.41840(13) 0.0219(6) Uani 1 1 d . A 2
H33A H 0.5465 0.4574 0.4443 0.033 Uiso 1 1 calc R A 2
H33B H 0.5101 0.3803 0.4364 0.033 Uiso 1 1 calc R A 2
H33C H 0.5029 0.4289 0.3799 0.033 Uiso 1 1 calc R A 2
C34 C 0.6631(2) 0.29540(14) 0.38823(13) 0.0249(7) Uani 1 1 d . A 2
H34A H 0.6150 0.2887 0.3522 0.037 Uiso 1 1 calc R A 2
H34B H 0.6427 0.2698 0.4208 0.037 Uiso 1 1 calc R A 2
H34C H 0.7277 0.2793 0.3817 0.037 Uiso 1 1 calc R A 2
C35 C 0.7578(2) 0.39625(15) 0.48438(13) 0.0221(6) Uani 1 1 d . A 2
C36 C 0.7722(2) 0.47163(15) 0.50593(13) 0.0299(7) Uani 1 1 d . A 2
H36A H 0.7085 0.4910 0.5105 0.045 Uiso 1 1 calc R A 2
H36B H 0.8006 0.4981 0.4768 0.045 Uiso 1 1 calc R A 2
H36C H 0.8165 0.4729 0.5440 0.045 Uiso 1 1 calc R A 2
C37 C 0.8616(2) 0.36346(18) 0.48407(14) 0.0318(7) Uani 1 1 d . A 2
H37A H 0.8989 0.3633 0.5243 0.048 Uiso 1 1 calc R A 2
H37B H 0.8972 0.3899 0.4583 0.048 Uiso 1 1 calc R A 2
H37C H 0.8533 0.3167 0.4694 0.048 Uiso 1 1 calc R A 2
C38 C 0.7077(2) 0.35641(16) 0.53068(13) 0.0275(7) Uani 1 1 d . A 2
H38A H 0.7467 0.3620 0.5702 0.041 Uiso 1 1 calc R A 2
H38B H 0.7038 0.3081 0.5203 0.041 Uiso 1 1 calc R A 2
H38C H 0.6414 0.3742 0.5305 0.041 Uiso 1 1 calc R A 2
C39 C 0.6509(2) 0.65445(14) 0.16165(14) 0.0258(7) Uani 1 1 d . A 2
H39A H 0.6162 0.6633 0.1948 0.039 Uiso 1 1 calc R A 2
H39B H 0.6229 0.6827 0.1279 0.039 Uiso 1 1 calc R A 2
H39C H 0.7207 0.6653 0.1733 0.039 Uiso 1 1 calc R A 2
C40 C 0.4988(2) 0.54326(15) 0.11782(13) 0.0225(6) Uani 1 1 d . A 2
H40A H 0.4889 0.5057 0.0894 0.034 Uiso 1 1 calc R A 2
H40B H 0.4661 0.5841 0.0997 0.034 Uiso 1 1 calc R A 2
H40C H 0.4710 0.5311 0.1530 0.034 Uiso 1 1 calc R A 2
C41 C 0.6970(2) 0.55062(16) 0.06897(13) 0.0247(7) Uani 1 1 d . A 2
C42 C 0.6375(3) 0.59605(18) 0.01917(14) 0.0373(8) Uani 1 1 d . A 2
H42A H 0.6423 0.6437 0.0315 0.056 Uiso 1 1 calc R A 2
H42B H 0.5684 0.5820 0.0123 0.056 Uiso 1 1 calc R A 2
H42C H 0.6647 0.5907 -0.0174 0.056 Uiso 1 1 calc R A 2
C43 C 0.8069(2) 0.57483(17) 0.07782(14) 0.0314(7) Uani 1 1 d . A 2
H43A H 0.8476 0.5441 0.1052 0.047 Uiso 1 1 calc R A 2
H43B H 0.8117 0.6210 0.0941 0.047 Uiso 1 1 calc R A 2
H43C H 0.8300 0.5746 0.0397 0.047 Uiso 1 1 calc R A 2
C44 C 0.6929(2) 0.47555(17) 0.04562(14) 0.0326(8) Uani 1 1 d . A 2
H44A H 0.7207 0.4735 0.0090 0.049 Uiso 1 1 calc R A 2
H44B H 0.6244 0.4601 0.0378 0.049 Uiso 1 1 calc R A 2
H44C H 0.7309 0.4461 0.0755 0.049 Uiso 1 1 calc R A 2
O1 O 0.32105(16) 0.79460(11) 0.11649(10) 0.0317(5) Uani 1 1 d . C 3
C45 C 0.2876(2) 0.85066(18) 0.07546(15) 0.0368(8) Uani 1 1 d . C 3
H45A H 0.3007 0.8950 0.0956 0.044 Uiso 1 1 calc R C 3
H45B H 0.2162 0.8469 0.0608 0.044 Uiso 1 1 calc R C 3
C46 C 0.3455(3) 0.8448(2) 0.02382(16) 0.0446(9) Uani 1 1 d . C 3
H46A H 0.3056 0.8603 -0.0137 0.054 Uiso 1 1 calc R C 3
H46B H 0.4070 0.8716 0.0315 0.054 Uiso 1 1 calc R C 3
C47 C 0.3672(3) 0.7690(2) 0.02204(18) 0.0584(12) Uani 1 1 d . C 3
H47A H 0.4263 0.7602 0.0039 0.070 Uiso 1 1 calc R C 3
H47B H 0.3107 0.7439 -0.0002 0.070 Uiso 1 1 calc R C 3
C48 C 0.3849(3) 0.74915(18) 0.08893(17) 0.0464(10) Uani 1 1 d . C 3
H48A H 0.3671 0.7011 0.0940 0.056 Uiso 1 1 calc R C 3
H48B H 0.4547 0.7558 0.1067 0.056 Uiso 1 1 calc R C 3
O2 O 0.16349(18) 0.66038(13) 0.11772(11) 0.0448(6) Uani 1 1 d . D 4
C50 C 0.1758(4) 0.5940(3) 0.0911(2) 0.0861(17) Uani 1 1 d . D 4
H50A H 0.1798 0.5576 0.1211 0.103 Uiso 1 1 calc R D 4
H50B H 0.2365 0.5932 0.0733 0.103 Uiso 1 1 calc R D 4
C51 C 0.0400(5) 0.6536(4) 0.0319(2) 0.111(3) Uani 1 1 d . D 4
H51 H -0.0066 0.6672 -0.0012 0.133 Uiso 1 1 calc R D 4
C52 C 0.0855(4) 0.5844(5) 0.0438(4) 0.145(4) Uani 1 1 d . D 4
H52A H 0.1045 0.5655 0.0073 0.175 Uiso 1 1 calc R D 4
H52B H 0.0384 0.5529 0.0578 0.175 Uiso 1 1 calc R D 4
C53 C 0.0831(4) 0.6949(3) 0.0821(2) 0.113(2) Uani 1 1 d . D 4
H53A H 0.1068 0.7383 0.0676 0.136 Uiso 1 1 calc R D 4
H53B H 0.0323 0.7057 0.1065 0.136 Uiso 1 1 calc R D 4

loop_
_atom_site_aniso_label
_atom_site_aniso_U_11
_atom_site_aniso_U_22
_atom_site_aniso_U_33
_atom_site_aniso_U_23
_atom_site_aniso_U_13
_atom_site_aniso_U_12
Fe1 0.01127(19) 0.01196(19) 0.0246(2) -0.00095(16) 0.00442(16) 0.00017(15)
Fe2 0.0117(2) 0.0193(2) 0.0202(2) 0.00072(16) 0.00285(16) -0.00081(15)
Sc1 0.0108(2) 0.0122(2) 0.0156(3) -0.00020(19) 0.00259(19) -0.00026(18)
Si1 0.0156(4) 0.0179(4) 0.0198(4) 0.0020(3) 0.0043(3) -0.0003(3)
Si2 0.0134(4) 0.0134(4) 0.0205(4) -0.0019(3) 0.0030(3) 0.0002(3)
Si3 0.0126(4) 0.0143(4) 0.0213(4) -0.0010(3) 0.0042(3) -0.0001(3)
Si4 0.0160(4) 0.0164(4) 0.0184(4) 0.0009(3) 0.0031(3) 0.0006(3)
K1 0.0226(3) 0.0184(3) 0.0316(4) 0.0013(3) 0.0057(3) 0.0029(2)
N1 0.0110(11) 0.0124(11) 0.0206(12) 0.0013(9) 0.0028(9) 0.0002(8)
N2 0.0092(11) 0.0143(11) 0.0218(12) -0.0003(9) 0.0047(9) 0.0001(8)
N3 0.0124(11) 0.0157(11) 0.0181(12) 0.0019(9) 0.0031(9) -0.0005(9)
N4 0.0120(11) 0.0170(12) 0.0178(12) 0.0002(9) 0.0036(9) -0.0016(9)
C 0.0175(14) 0.0161(14) 0.0249(15) -0.0047(11) 0.0080(12) -0.0016(11)
C2 0.0154(14) 0.0144(14) 0.0339(17) -0.0066(12) 0.0118(12) -0.0013(11)
C3 0.0127(14) 0.0116(13) 0.0383(18) -0.0032(12) 0.0039(12) 0.0027(10)
C4 0.0152(14) 0.0112(13) 0.0263(15) 0.0004(11) 0.0022(11) 0.0017(10)
C5 0.0159(14) 0.0096(13) 0.0245(15) -0.0024(11) 0.0048(11) 0.0020(10)
C6 0.0164(14) 0.0137(14) 0.0237(15) -0.0009(11) 0.0040(11) -0.0010(10)
C7 0.0120(14) 0.0145(14) 0.0376(18) -0.0017(12) 0.0087(12) -0.0019(10)
C8 0.0122(14) 0.0156(14) 0.0301(16) -0.0051(12) -0.0009(12) 0.0003(10)
C9 0.0163(14) 0.0146(14) 0.0208(15) -0.0015(11) 0.0022(11) -0.0009(11)
C10 0.0124(13) 0.0100(13) 0.0232(15) -0.0037(11) 0.0012(11) -0.0013(10)
C11 0.0202(15) 0.0162(14) 0.0215(15) 0.0017(11) 0.0037(12) -0.0035(11)
C12 0.0153(14) 0.0245(16) 0.0219(15) 0.0023(12) 0.0048(11) -0.0043(11)
C13 0.0160(14) 0.0246(15) 0.0240(16) 0.0002(12) 0.0081(12) 0.0012(12)
C14 0.0179(14) 0.0179(14) 0.0203(15) -0.0006(11) 0.0076(11) 0.0000(11)
C15 0.0135(13) 0.0171(14) 0.0148(13) 0.0035(10) 0.0027(10) 0.0013(10)
C16 0.0171(14) 0.0222(15) 0.0183(14) -0.0016(11) -0.0007(11) -0.0016(11)
C17 0.0135(14) 0.0306(17) 0.0241(16) 0.0021(13) 0.0006(12) -0.0039(12)
C18 0.0138(14) 0.0272(16) 0.0236(16) 0.0038(12) 0.0007(12) 0.0060(11)
C19 0.0167(14) 0.0200(15) 0.0206(15) 0.0025(11) 0.0012(11) 0.0030(11)
C20 0.0136(13) 0.0179(14) 0.0165(14) 0.0033(11) 0.0010(11) 0.0009(10)
C21 0.0218(15) 0.0200(15) 0.0257(16) -0.0003(12) 0.0012(12) -0.0004(12)
C22 0.0129(14) 0.0174(14) 0.0280(16) -0.0025(12) 0.0033(12) -0.0005(11)
C23 0.0150(14) 0.0161(14) 0.0251(16) -0.0004(11) 0.0054(12) -0.0005(11)
C24 0.0233(16) 0.0170(15) 0.0307(17) 0.0017(12) 0.0073(13) 0.0018(12)
C25 0.0222(16) 0.0171(15) 0.0347(18) -0.0037(13) 0.0098(13) -0.0038(12)
C26 0.0181(15) 0.0181(15) 0.0339(17) 0.0001(13) 0.0080(13) 0.0030(11)
C27 0.0340(18) 0.0253(16) 0.0234(16) -0.0013(13) 0.0067(13) 0.0004(13)
C28 0.0161(14) 0.0180(15) 0.0274(16) -0.0024(12) 0.0059(12) -0.0007(11)
C29 0.0161(14) 0.0153(14) 0.0241(15) -0.0043(11) 0.0023(11) 0.0008(11)
C30 0.0201(15) 0.0146(14) 0.0302(17) -0.0002(12) 0.0065(12) -0.0037(11)
C31 0.0195(15) 0.0193(15) 0.0301(17) -0.0045(12) 0.0019(12) -0.0012(12)
C32 0.0192(15) 0.0191(15) 0.0310(17) -0.0076(12) 0.0040(12) 0.0008(11)
C33 0.0203(15) 0.0250(16) 0.0214(15) 0.0027(12) 0.0063(12) 0.0004(12)
C34 0.0320(17) 0.0194(15) 0.0252(16) 0.0026(12) 0.0100(13) -0.0022(13)
C35 0.0200(15) 0.0253(16) 0.0207(15) 0.0019(12) 0.0022(12) 0.0035(12)
C36 0.0353(19) 0.0305(18) 0.0212(16) -0.0013(13) -0.0035(14) -0.0024(14)
C37 0.0249(17) 0.045(2) 0.0243(17) 0.0078(15) -0.0001(13) 0.0093(15)
C38 0.0281(17) 0.0343(18) 0.0200(16) 0.0080(13) 0.0036(13) 0.0043(14)
C39 0.0257(16) 0.0216(16) 0.0307(17) 0.0033(13) 0.0063(13) -0.0005(12)
C40 0.0194(15) 0.0224(15) 0.0255(16) 0.0036(12) 0.0035(12) 0.0012(12)
C41 0.0208(15) 0.0325(17) 0.0211(16) 0.0050(13) 0.0045(12) -0.0018(13)
C42 0.036(2) 0.051(2) 0.0265(18) 0.0134(16) 0.0092(15) 0.0039(16)
C43 0.0272(17) 0.041(2) 0.0284(18) 0.0027(15) 0.0128(14) -0.0021(14)
C44 0.0320(18) 0.043(2) 0.0246(17) -0.0057(15) 0.0106(14) -0.0012(15)
O1 0.0343(13) 0.0279(12) 0.0343(13) 0.0046(10) 0.0097(10) 0.0023(10)
C45 0.0303(19) 0.045(2) 0.0338(19) 0.0087(16) 0.0006(15) 0.0061(16)
C46 0.038(2) 0.064(3) 0.032(2) 0.0071(18) 0.0033(16) -0.0004(18)
C47 0.071(3) 0.063(3) 0.046(3) -0.020(2) 0.025(2) -0.015(2)
C48 0.059(3) 0.029(2) 0.055(3) -0.0064(17) 0.020(2) 0.0098(18)
O2 0.0464(15) 0.0437(15) 0.0429(15) -0.0159(12) 0.0031(12) -0.0041(12)
C50 0.129(5) 0.073(4) 0.056(3) -0.036(3) 0.013(3) -0.010(3)
C51 0.106(5) 0.172(7) 0.042(3) 0.019(4) -0.024(3) -0.080(5)
C52 0.040(3) 0.213(8) 0.186(7) -0.158(7) 0.025(4) -0.027(4)
C53 0.108(5) 0.126(5) 0.082(4) -0.042(4) -0.052(3) 0.066(4)

loop_
_atom_type_symbol
_atom_type_description
_atom_type_scat_dispersion_real
_atom_type_scat_dispersion_imag
_atom_type_scat_source
C C 0.0033 0.0016 'International Tables Vol C Tables 4.2.6.8 and 6.1.1.4'
H H 0.0000 0.0000 'International Tables Vol C Tables 4.2.6.8 and 6.1.1.4'
N N 0.0061 0.0033 'International Tables Vol C Tables 4.2.6.8 and 6.1.1.4'
Si Si 0.0817 0.0704 'International Tables Vol C Tables 4.2.6.8 and 6.1.1.4'
K K 0.2009 0.2494 'International Tables Vol C Tables 4.2.6.8 and 6.1.1.4'
Sc Sc 0.2519 0.3716 'International Tables Vol C Tables 4.2.6.8 and 6.1.1.4'
Fe Fe 0.3463 0.8444 'International Tables Vol C Tables 4.2.6.8 and 6.1.1.4'
O O 0.0106 0.0060 'International Tables Vol C Tables 4.2.6.8 and 6.1.1.4'

loop_
_geom_angle_atom_site_label_1
_geom_angle_atom_site_label_2
_geom_angle_atom_site_label_3
_geom_angle
C3 Fe1 C7 122.66(11)
C3 Fe1 C6 159.30(11)
C7 Fe1 C6 41.15(10)
C3 Fe1 C8 107.17(11)
C7 Fe1 C8 41.01(11)
C6 Fe1 C8 68.95(11)
C3 Fe1 C4 41.43(10)
C7 Fe1 C4 160.05(11)
C6 Fe1 C4 157.59(10)
C8 Fe1 C4 123.61(11)
C3 Fe1 C2 40.78(11)
C7 Fe1 C2 106.72(11)
C6 Fe1 C2 122.80(11)
C8 Fe1 C2 122.10(11)
C4 Fe1 C2 68.90(11)
C3 Fe1 C 68.87(12)
C7 Fe1 C 121.59(12)
C6 Fe1 C 106.70(11)
C8 Fe1 C 157.99(11)
C4 Fe1 C 68.64(11)
C2 Fe1 C 40.86(11)
C3 Fe1 C9 122.45(12)
C7 Fe1 C9 68.86(11)
C6 Fe1 C9 68.71(11)
C8 Fe1 C9 40.74(10)
C4 Fe1 C9 107.62(11)
C2 Fe1 C9 158.30(11)
C Fe1 C9 159.63(11)
C3 Fe1 C5 69.48(11)
C7 Fe1 C5 157.51(11)
C6 Fe1 C5 121.26(11)
C8 Fe1 C5 159.86(11)
C4 Fe1 C5 40.90(10)
C2 Fe1 C5 69.11(10)
C Fe1 C5 40.95(10)
C9 Fe1 C5 123.16(11)
C3 Fe1 C10 158.24(11)
C7 Fe1 C10 69.55(10)
C6 Fe1 C10 41.20(10)
C8 Fe1 C10 69.22(10)
C4 Fe1 C10 121.50(11)
C2 Fe1 C10 159.32(11)
C Fe1 C10 122.59(11)
C9 Fe1 C10 40.97(10)
C5 Fe1 C10 106.15(10)
C12 Fe2 C18 121.07(11)
C12 Fe2 C19 157.70(11)
C18 Fe2 C19 40.93(11)
C12 Fe2 C11 41.01(11)
C18 Fe2 C11 157.42(11)
C19 Fe2 C11 160.18(11)
C12 Fe2 C17 106.11(11)
C18 Fe2 C17 40.69(11)
C19 Fe2 C17 68.63(11)
C11 Fe2 C17 121.73(11)
C12 Fe2 C13 40.70(11)
C18 Fe2 C13 106.55(11)
C19 Fe2 C13 122.36(11)
C11 Fe2 C13 68.71(11)
C17 Fe2 C13 121.99(11)
C12 Fe2 C16 122.77(11)
C18 Fe2 C16 68.33(11)
C19 Fe2 C16 68.23(11)
C11 Fe2 C16 107.61(11)
C17 Fe2 C16 40.70(11)
C13 Fe2 C16 158.65(11)
C12 Fe2 C14 68.66(11)
C18 Fe2 C14 123.25(11)
C19 Fe2 C14 108.06(11)
C11 Fe2 C14 68.51(11)
C17 Fe2 C14 158.99(11)
C13 Fe2 C14 40.93(10)
C16 Fe2 C14 159.13(11)
C12 Fe2 C20 159.43(11)
C18 Fe2 C20 69.13(11)
C19 Fe2 C20 40.93(10)
C11 Fe2 C20 123.27(11)
C17 Fe2 C20 69.10(11)
C13 Fe2 C20 158.77(11)
C16 Fe2 C20 40.81(10)
C14 Fe2 C20 122.89(11)
C12 Fe2 C15 68.90(11)
C18 Fe2 C15 160.03(11)
C19 Fe2 C15 123.93(11)
C11 Fe2 C15 40.80(10)
C17 Fe2 C15 158.29(11)
C13 Fe2 C15 68.84(11)
C16 Fe2 C15 123.00(11)
C14 Fe2 C15 40.72(10)
C20 Fe2 C15 107.75(10)
N4 Sc1 N3 115.01(8)
N4 Sc1 N2 107.33(8)
N3 Sc1 N2 107.83(8)
N4 Sc1 N1 108.23(8)
N3 Sc1 N1 108.19(8)
N2 Sc1 N1 110.23(8)
N4 Si1 C39 111.67(12)
N4 Si1 C40 107.98(12)
C39 Si1 C40 107.02(13)
N4 Si1 C41 116.23(12)
C39 Si1 C41 105.96(13)
C40 Si1 C41 107.56(13)
N2 Si2 C28 107.54(12)
N2 Si2 C27 113.23(12)
C28 Si2 C27 107.12(14)
N2 Si2 C29 114.98(11)
C28 Si2 C29 107.35(12)
C27 Si2 C29 106.23(13)
N1 Si3 C22 107.07(12)
N1 Si3 C21 112.51(12)
C22 Si3 C21 108.03(13)
N1 Si3 C23 115.78(11)
C22 Si3 C23 107.40(12)
C21 Si3 C23 105.73(13)
N3 Si4 C33 107.82(12)
N3 Si4 C34 112.48(12)
C33 Si4 C34 106.69(13)
N3 Si4 C35 115.36(12)
C33 Si4 C35 108.30(13)
C34 Si4 C35 105.81(13)
C5 N1 Si3 113.68(17)
C5 N1 Sc1 120.65(16)
Si3 N1 Sc1 123.36(11)
C10 N2 Si2 114.02(17)
C10 N2 Sc1 121.03(16)
Si2 N2 Sc1 122.00(11)
C20 N3 Si4 113.11(17)
C20 N3 Sc1 117.86(16)
Si4 N3 Sc1 126.31(12)
C15 N4 Si1 112.13(17)
C15 N4 Sc1 117.73(16)
Si1 N4 Sc1 127.46(12)
C2 C C5 109.1(2)
C2 C Fe1 69.42(16)
C5 C Fe1 70.72(15)
C3 C2 C 108.2(2)
C3 C2 Fe1 69.18(15)
C C2 Fe1 69.72(15)
C2 C3 C4 107.7(2)
C2 C3 Fe1 70.04(15)
C4 C3 Fe1 69.62(15)
C5 C4 C3 108.9(2)
C5 C4 Fe1 70.98(15)
C3 C4 Fe1 68.95(15)
N1 C5 C4 126.5(2)
N1 C5 C 127.3(2)
C4 C5 C 106.1(2)
N1 C5 Fe1 131.01(18)
C4 C5 Fe1 68.12(15)
C C5 Fe1 68.33(15)
C7 C6 C10 109.3(2)
C7 C6 Fe1 69.41(15)
C10 C6 Fe1 71.17(15)
C8 C7 C6 107.6(2)
C8 C7 Fe1 69.69(15)
C6 C7 Fe1 69.44(15)
C9 C8 C7 108.2(2)
C9 C8 Fe1 70.02(15)
C7 C8 Fe1 69.30(15)
C8 C9 C10 109.3(2)
C8 C9 Fe1 69.24(15)
C10 C9 Fe1 70.73(15)
N2 C10 C9 127.2(2)
N2 C10 C6 127.2(2)
C9 C10 C6 105.5(2)
N2 C10 Fe1 130.89(18)
C9 C10 Fe1 68.31(14)
C6 C10 Fe1 67.63(14)
C12 C11 C15 108.6(2)
C12 C11 Fe2 69.19(16)
C15 C11 Fe2 70.94(15)
C13 C12 C11 108.2(2)
C13 C12 Fe2 70.01(16)
C11 C12 Fe2 69.80(15)
C12 C13 C14 107.9(2)
C12 C13 Fe2 69.29(16)
C14 C13 Fe2 69.79(15)
C13 C14 C15 108.7(2)
C13 C14 Fe2 69.28(16)
C15 C14 Fe2 70.68(15)
N4 C15 C14 126.1(2)
N4 C15 C11 127.2(2)
C14 C15 C11 106.6(2)
N4 C15 Fe2 130.83(18)
C14 C15 Fe2 68.60(15)
C11 C15 Fe2 68.26(15)
C17 C16 C20 109.4(2)
C17 C16 Fe2 69.45(16)
C20 C16 Fe2 70.55(15)
C18 C17 C16 107.7(2)
C18 C17 Fe2 69.46(16)
C16 C17 Fe2 69.85(16)
C17 C18 C19 108.0(2)
C17 C18 Fe2 69.85(16)
C19 C18 Fe2 69.63(15)
C18 C19 C20 109.1(2)
C18 C19 Fe2 69.44(16)
C20 C19 Fe2 70.79(15)
N3 C20 C16 126.8(2)
N3 C20 C19 127.3(2)
C16 C20 C19 105.8(2)
N3 C20 Fe2 130.83(18)
C16 C20 Fe2 68.64(15)
C19 C20 Fe2 68.28(15)
C24 C23 C26 108.9(2)
C24 C23 C25 107.9(2)
C26 C23 C25 107.3(2)
C24 C23 Si3 112.01(19)
C26 C23 Si3 112.56(18)
C25 C23 Si3 108.07(18)
C30 C29 C32 108.9(2)
C30 C29 C31 109.0(2)
C32 C29 C31 107.0(2)
C30 C29 Si2 109.88(18)
C32 C29 Si2 108.92(18)
C31 C29 Si2 113.10(19)
C36 C35 C38 107.9(2)
C36 C35 C37 108.8(3)
C38 C35 C37 107.6(2)
C36 C35 Si4 111.58(19)
C38 C35 Si4 107.60(19)
C37 C35 Si4 113.2(2)
C43 C41 C44 108.0(3)
C43 C41 C42 107.3(2)
C44 C41 C42 107.6(3)
C43 C41 Si1 113.3(2)
C44 C41 Si1 112.5(2)
C42 C41 Si1 107.8(2)
C48 O1 C45 109.1(2)
O1 C45 C46 106.7(3)
C47 C46 C45 102.9(3)
C46 C47 C48 102.6(3)
O1 C48 C47 105.2(3)
C53 O2 C50 108.5(3)
O2 C50 C52 105.7(5)
C53 C51 C52 105.1(5)
C51 C52 C50 106.5(5)
O2 C53 C51 111.2(5)

loop_
_geom_bond_atom_site_label_1
_geom_bond_atom_site_label_2
_geom_bond_distance
Fe1 C3 2.030(3)
Fe1 C7 2.031(3)
Fe1 C6 2.032(3)
Fe1 C8 2.036(3)
Fe1 C4 2.039(3)
Fe1 C2 2.041(3)
Fe1 C 2.045(3)
Fe1 C9 2.047(3)
Fe1 C5 2.077(3)
Fe1 C10 2.079(3)
Fe2 C12 2.034(3)
Fe2 C18 2.037(3)
Fe2 C19 2.040(3)
Fe2 C11 2.042(3)
Fe2 C17 2.042(3)
Fe2 C13 2.043(3)
Fe2 C16 2.048(3)
Fe2 C14 2.050(3)
Fe2 C20 2.073(3)
Fe2 C15 2.078(3)
Sc1 N4 2.125(2)
Sc1 N3 2.127(2)
Sc1 N2 2.143(2)
Sc1 N1 2.150(2)
Si1 N4 1.734(2)
Si1 C39 1.877(3)
Si1 C40 1.880(3)
Si1 C41 1.916(3)
Si2 N2 1.735(2)
Si2 C28 1.865(3)
Si2 C27 1.869(3)
Si2 C29 1.919(3)
Si3 N1 1.733(2)
Si3 C22 1.868(3)
Si3 C21 1.874(3)
Si3 C23 1.924(3)
Si4 N3 1.735(2)
Si4 C33 1.874(3)
Si4 C34 1.879(3)
Si4 C35 1.919(3)
N1 C5 1.419(3)
N2 C10 1.414(3)
N3 C20 1.424(3)
N4 C15 1.426(3)
C C2 1.426(4)
C C5 1.442(4)
C2 C3 1.418(4)
C3 C4 1.439(4)
C4 C5 1.439(4)
C6 C7 1.428(4)
C6 C10 1.447(4)
C7 C8 1.425(4)
C8 C9 1.421(4)
C9 C10 1.444(4)
C11 C12 1.428(4)
C11 C15 1.436(4)
C12 C13 1.418(4)
C13 C14 1.431(4)
C14 C15 1.436(4)
C16 C17 1.422(4)
C16 C20 1.437(4)
C17 C18 1.418(4)
C18 C19 1.425(4)
C19 C20 1.438(4)
C23 C24 1.531(4)
C23 C26 1.541(4)
C23 C25 1.544(4)
C29 C30 1.531(4)
C29 C32 1.537(4)
C29 C31 1.541(4)
C35 C36 1.535(4)
C35 C38 1.538(4)
C35 C37 1.540(4)
C41 C43 1.538(4)
C41 C44 1.538(4)
C41 C42 1.539(4)
O1 C48 1.440(4)
O1 C45 1.444(4)
C45 C46 1.508(5)
C46 C47 1.492(5)
C47 C48 1.532(5)
O2 C53 1.406(5)
O2 C50 1.435(5)
C50 C52 1.491(7)
C51 C53 1.425(7)
C51 C52 1.474(9)
